data_1550769
loop_
_publ_author_name
'Colin-Molina, Abraham'
'Jellen, Marcus J.'
'Garc\'ia-Quezada, Eduardo'
'Cifuentes-Quintal, Miguel Eduardo'
'Murillo, Fernando'
'Barroso, Jorge'
'P\'erez-Estrada, Salvador'
'Toscano, Rub\'en A.'
'Merino, Gabriel'
'Rodr\'iguez-Molina, Braulio'

_publ_section_title
;
 Origin of the isotropic motion in crystalline molecular rotors with
 carbazole stators
;
_journal_name_full 'Chemical Science'
_journal_paper_doi 10.1039/C8SC04398A
_journal_year 2019
_chemical_formula_sum 'C30 H18 Br2 N2'
_chemical_formula_weight 566.28
_chemical_melting_point 565.75
_space_group_crystal_system monoclinic
_space_group_IT_number 14
_space_group_name_Hall '-P 2ybc'
_space_group_name_H-M_alt 'P 1 21/c 1'
_symmetry_space_group_name_Hall '-P 2ybc'
_symmetry_space_group_name_H-M 'P 1 21/c 1'
_atom_sites_solution_hydrogens geom
_audit_creation_method SHELXL-2016/6
_audit_update_record
;
2018-09-24 deposited with the CCDC.    2019-03-15 downloaded from the CCDC.
;
_cell_angle_alpha 90
_cell_angle_beta 109.6890(10)
_cell_angle_gamma 90
_cell_formula_units_Z 2
_cell_length_a 11.1353(5)
_cell_length_b 13.5027(7)
_cell_length_c 8.2770(4)
_cell_measurement_reflns_used 9900
_cell_measurement_temperature 298(2)
_cell_measurement_theta_max 29.56
_cell_measurement_theta_min 2.46
_cell_volume 1171.74(10)
_computing_cell_refinement 'APEX2 v2012.10.0(Bruker, 2012)'
_computing_data_collection 'APEX2 v2012.10.0(Bruker, 2012)'
_computing_data_reduction 'SAINT V8.27B (Bruker, 2012)'
_computing_molecular_graphics 'XP V 5.1 (Bruker, 1998)'
_computing_publication_material 'CIFTAB V 2013/2 (Sheldrick, 2013)'
_computing_structure_refinement 'SHELXL-2016/6 (Sheldrick, 2015)'
_computing_structure_solution 'SHELXS-2012 (Bruker, 2013)'
_diffrn_ambient_temperature 298(2)
_diffrn_detector_area_resol_mean 52.0833
_diffrn_measured_fraction_theta_full 0.999
_diffrn_measured_fraction_theta_max 0.999
_diffrn_measurement_device_type 'Bruker D8 Venture \k geometry diffractometer 208039-1'
_diffrn_measurement_method '\f and \w-scans'
_diffrn_radiation_monochromator 'Helios multilayer mirror'
_diffrn_radiation_source 'micro-focus X-ray source'
_diffrn_radiation_type MoK\a
_diffrn_radiation_wavelength 0.71073
_diffrn_reflns_av_R_equivalents 0.0732
_diffrn_reflns_av_unetI/netI 0.0408
_diffrn_reflns_Laue_measured_fraction_full 0.999
_diffrn_reflns_Laue_measured_fraction_max 0.999
_diffrn_reflns_limit_h_max 15
_diffrn_reflns_limit_h_min -15
_diffrn_reflns_limit_k_max 18
_diffrn_reflns_limit_k_min -18
_diffrn_reflns_limit_l_max 10
_diffrn_reflns_limit_l_min -11
_diffrn_reflns_number 34885
_diffrn_reflns_point_group_measured_fraction_full 0.999
_diffrn_reflns_point_group_measured_fraction_max 0.999
_diffrn_reflns_theta_full 25.242
_diffrn_reflns_theta_max 29.569
_diffrn_reflns_theta_min 2.459
_exptl_absorpt_coefficient_mu 3.481
_exptl_absorpt_correction_T_max 0.7460
_exptl_absorpt_correction_T_min 0.5154
_exptl_absorpt_correction_type multi-scan
_exptl_absorpt_process_details '(Sheldrick, 2012)'
_exptl_crystal_colour colourless
_exptl_crystal_density_diffrn 1.605
_exptl_crystal_description prism
_exptl_crystal_F_000 564
_exptl_crystal_recrystallization_method 'Re-crystallisation from solvent: THF'
_exptl_crystal_size_max 0.458
_exptl_crystal_size_mid 0.274
_exptl_crystal_size_min 0.19
_refine_diff_density_max 0.421
_refine_diff_density_min -0.380
_refine_diff_density_rms 0.058
_refine_ls_extinction_method none
_refine_ls_goodness_of_fit_ref 1.022
_refine_ls_hydrogen_treatment constr
_refine_ls_matrix_type full
_refine_ls_number_parameters 154
_refine_ls_number_reflns 3287
_refine_ls_number_restraints 0
_refine_ls_restrained_S_all 1.022
_refine_ls_R_factor_all 0.1052
_refine_ls_R_factor_gt 0.0504
_refine_ls_shift/su_max 0.001
_refine_ls_shift/su_mean 0.000
_refine_ls_structure_factor_coef Fsqd
_refine_ls_weighting_details 'w=1/[\s^2^(Fo^2^)+(0.0468P)^2^+0.9628P] where P=(Fo^2^+2Fc^2^)/3'
_refine_ls_weighting_scheme calc
_refine_ls_wR_factor_gt 0.1096
_refine_ls_wR_factor_ref 0.1306
_reflns_Friedel_coverage 0.000
_reflns_number_gt 1900
_reflns_number_total 3287
_reflns_threshold_expression 'I > 2\s(I)'
_cod_data_source_file c8sc04398a4.cif
_cod_data_source_block 254RMB17_a
_cod_database_code 1550769
_shelx_shelxl_version_number 2016/6
_shelx_space_group_comment
;
The symmetry employed for this shelxl refinement is uniquely defined
by the following loop, which should always be used as a source of
symmetry information in preference to the above space-group names.
They are only intended as comments.
;
_shelx_estimated_absorpt_t_min 0.299
_shelx_estimated_absorpt_t_max 0.558

loop_
_space_group_symop_operation_xyz
'x, y, z'
'-x, y+1/2, -z+1/2'
'-x, -y, -z'
'x, -y-1/2, z-1/2'

loop_
_atom_site_label
_atom_site_type_symbol
_atom_site_fract_x
_atom_site_fract_y
_atom_site_fract_z
_atom_site_U_iso_or_equiv
_atom_site_adp_type
_atom_site_occupancy
_atom_site_site_symmetry_order
_atom_site_calc_flag
_atom_site_refinement_flags_posn
_atom_site_refinement_flags_adp
Br01 Br 0.24716(3) 0.66582(4) 0.59210(7) 0.0905(2) Uani 1 1 d . .
C1 C 0.6149(3) 0.5642(2) 0.8314(4) 0.0547(8) Uani 1 1 d . .
H1 H 0.661513 0.537672 0.937801 0.066 Uiso 1 1 calc R U
N002 N 0.7965(2) 0.56826(19) 0.7171(3) 0.0468(6) Uani 1 1 d . .
C2 C 0.4881(3) 0.5889(3) 0.7928(5) 0.0611(8) Uani 1 1 d . .
H2 H 0.448002 0.578989 0.873493 0.073 Uiso 1 1 calc R U
C3 C 0.4207(3) 0.6284(2) 0.6340(5) 0.0576(8) Uani 1 1 d . .
C4 C 0.4727(3) 0.6430(2) 0.5086(4) 0.0523(8) Uani 1 1 d . .
H4 H 0.424283 0.668253 0.402024 0.063 Uiso 1 1 calc R U
C6 C 0.7819(4) 0.6654(2) 0.2396(4) 0.0609(9) Uani 1 1 d . .
H6 H 0.774446 0.687724 0.130368 0.073 Uiso 1 1 calc R U
C5 C 0.6762(3) 0.6630(2) 0.2878(4) 0.0535(8) Uani 1 1 d . .
H5 H 0.597503 0.683396 0.212223 0.064 Uiso 1 1 calc R U
C7 C 0.8998(4) 0.6353(2) 0.3495(4) 0.0582(8) Uani 1 1 d . .
H7 H 0.970067 0.637471 0.312808 0.070 Uiso 1 1 calc R U
C10 C 0.6706(3) 0.5800(2) 0.7078(3) 0.0450(7) Uani 1 1 d . .
C11 C 0.6007(3) 0.6189(2) 0.5453(3) 0.0437(7) Uani 1 1 d . .
C12 C 0.6877(3) 0.6295(2) 0.4525(3) 0.0438(6) Uani 1 1 d . .
C13 C 0.8995(3) 0.5338(2) 0.8616(3) 0.0434(6) Uani 1 1 d . .
C14 C 0.8928(3) 0.4419(2) 0.9304(4) 0.0507(7) Uani 1 1 d . .
H14 H 0.820863 0.402529 0.883572 0.061 Uiso 1 1 calc R U
C15 C 0.9931(3) 0.4084(2) 1.0693(4) 0.0508(7) Uani 1 1 d . .
H15 H 0.988346 0.346581 1.116394 0.061 Uiso 1 1 calc R U
C9 C 0.8082(3) 0.5997(2) 0.5620(3) 0.0439(6) Uani 1 1 d . .
C8 C 0.9148(3) 0.6021(2) 0.5129(4) 0.0526(7) Uani 1 1 d . .
H8 H 0.994043 0.581997 0.587310 0.063 Uiso 1 1 calc R U

loop_
_atom_site_aniso_label
_atom_site_aniso_U_11
_atom_site_aniso_U_22
_atom_site_aniso_U_33
_atom_site_aniso_U_23
_atom_site_aniso_U_13
_atom_site_aniso_U_12
Br01 0.0424(2) 0.0935(4) 0.1284(5) -0.0113(3) 0.0192(2) 0.00510(18)
C1 0.0498(17) 0.061(2) 0.0477(17) 0.0005(15) 0.0089(14) -0.0036(15)
N002 0.0398(12) 0.0549(15) 0.0385(12) 0.0092(11) 0.0038(10) 0.0069(11)
C2 0.0529(19) 0.065(2) 0.067(2) -0.0061(17) 0.0215(16) -0.0086(16)
C3 0.0380(15) 0.0503(18) 0.076(2) -0.0136(16) 0.0075(16) -0.0031(13)
C4 0.0402(15) 0.0473(17) 0.0545(18) -0.0063(14) -0.0035(14) 0.0007(12)
C6 0.079(2) 0.055(2) 0.0422(17) 0.0078(14) 0.0123(17) -0.0015(17)
C5 0.0598(19) 0.0453(17) 0.0406(16) 0.0070(13) -0.0027(14) 0.0040(14)
C7 0.068(2) 0.0542(19) 0.0546(19) 0.0048(15) 0.0243(17) 0.0046(16)
C10 0.0399(14) 0.0434(16) 0.0433(15) 0.0002(12) 0.0029(12) 0.0007(12)
C11 0.0404(15) 0.0375(15) 0.0418(15) -0.0037(12) -0.0013(12) 0.0003(12)
C12 0.0461(15) 0.0366(14) 0.0378(15) -0.0017(12) -0.0002(12) 0.0029(12)
C13 0.0366(14) 0.0507(17) 0.0356(14) 0.0083(12) 0.0028(11) 0.0086(12)
C14 0.0421(16) 0.0509(18) 0.0484(16) 0.0070(14) 0.0009(13) -0.0027(13)
C15 0.0499(17) 0.0466(17) 0.0467(16) 0.0123(13) 0.0044(13) 0.0024(13)
C9 0.0456(15) 0.0413(15) 0.0377(14) 0.0038(12) 0.0048(12) 0.0075(12)
C8 0.0511(17) 0.0514(18) 0.0509(17) 0.0046(14) 0.0115(14) 0.0103(14)

loop_
_atom_type_symbol
_atom_type_description
_atom_type_scat_dispersion_real
_atom_type_scat_dispersion_imag
_atom_type_scat_source
C C 0.0033 0.0016 'International Tables Vol C Tables 4.2.6.8 and 6.1.1.4'
H H 0.0000 0.0000 'International Tables Vol C Tables 4.2.6.8 and 6.1.1.4'
N N 0.0061 0.0033 'International Tables Vol C Tables 4.2.6.8 and 6.1.1.4'
Br Br -0.2901 2.4595 'International Tables Vol C Tables 4.2.6.8 and 6.1.1.4'

loop_
_geom_angle_atom_site_label_1
_geom_angle_atom_site_label_2
_geom_angle_atom_site_label_3
_geom_angle
_geom_angle_site_symmetry_1
_geom_angle_site_symmetry_3
C2 C1 C10 118.1(3) . .
C2 C1 H1 121.0 . .
C10 C1 H1 121.0 . .
C10 N002 C9 108.6(2) . .
C10 N002 C13 126.5(2) . .
C9 N002 C13 124.8(2) . .
C1 C2 C3 120.0(3) . .
C1 C2 H2 120.0 . .
C3 C2 H2 120.0 . .
C4 C3 C2 123.1(3) . .
C4 C3 Br01 119.1(3) . .
C2 C3 Br01 117.8(3) . .
C3 C4 C11 117.8(3) . .
C3 C4 H4 121.1 . .
C11 C4 H4 121.1 . .
C5 C6 C7 121.5(3) . .
C5 C6 H6 119.2 . .
C7 C6 H6 119.2 . .
C6 C5 C12 119.1(3) . .
C6 C5 H5 120.4 . .
C12 C5 H5 120.4 . .
C8 C7 C6 120.9(3) . .
C8 C7 H7 119.5 . .
C6 C7 H7 119.5 . .
C1 C10 N002 129.7(3) . .
C1 C10 C11 121.6(3) . .
N002 C10 C11 108.6(3) . .
C4 C11 C10 119.4(3) . .
C4 C11 C12 133.4(3) . .
C10 C11 C12 107.1(2) . .
C5 C12 C9 118.4(3) . .
C5 C12 C11 134.2(3) . .
C9 C12 C11 107.3(2) . .
C14 C13 C15 119.9(2) . 3_767
C14 C13 N002 120.0(3) . .
C15 C13 N002 120.1(3) 3_767 .
C13 C14 C15 119.8(3) . .
C13 C14 H14 120.1 . .
C15 C14 H14 120.1 . .
C13 C15 C14 120.3(3) 3_767 .
C13 C15 H15 119.9 3_767 .
C14 C15 H15 119.9 . .
C8 C9 N002 129.3(3) . .
C8 C9 C12 122.3(3) . .
N002 C9 C12 108.4(3) . .
C9 C8 C7 117.7(3) . .
C9 C8 H8 121.2 . .
C7 C8 H8 121.2 . .

loop_
_geom_bond_atom_site_label_1
_geom_bond_atom_site_label_2
_geom_bond_distance
_geom_bond_site_symmetry_2
Br01 C3 1.912(3) .
C1 C2 1.379(5) .
C1 C10 1.380(4) .
C1 H1 0.9300 .
N002 C10 1.387(4) .
N002 C9 1.399(4) .
N002 C13 1.428(3) .
C2 C3 1.382(5) .
C2 H2 0.9300 .
C3 C4 1.363(5) .
C4 C11 1.393(4) .
C4 H4 0.9300 .
C6 C5 1.364(5) .
C6 C7 1.383(5) .
C6 H6 0.9300 .
C5 C12 1.401(4) .
C5 H5 0.9300 .
C7 C8 1.381(4) .
C7 H7 0.9300 .
C10 C11 1.409(4) .
C11 C12 1.432(4) .
C12 C9 1.402(4) .
C13 C14 1.378(4) .
C13 C15 1.381(4) 3_767
C14 C15 1.382(4) .
C14 H14 0.9300 .
C15 H15 0.9300 .
C9 C8 1.378(4) .
C8 H8 0.9300 .

loop_
_geom_hbond_atom_site_label_D
_geom_hbond_atom_site_label_H
_geom_hbond_atom_site_label_A
_geom_hbond_distance_DH
_geom_hbond_distance_HA
_geom_hbond_distance_DA
_geom_hbond_angle_DHA
_geom_hbond_site_symmetry_A
C8 H8 Br01 0.93 3.03 3.638(3) 124.9 1_655
